data_4027816
loop_
_publ_author_name
'Boucher, F.'
'Brec, R.'
'Evain, M.'

_publ_section_title
;
 Synthesis and structure of the layered phase Ag2 Zn P2 S6
;
_journal_name_full 'European Journal of Solid State Inorganic Chemistry'
_journal_page_first 383
_journal_page_last 395
_journal_volume 28
_journal_year 1991
_chemical_formula_sum 'Ag2 P2 S6 Zn'
_chemical_name_systematic 'Ag2 Zn (P2 S6)'
_space_group_IT_number 15
_symmetry_space_group_name_Hall '-C 2yc'
_symmetry_space_group_name_H-M 'C 1 2/c 1'
_cell_angle_alpha 90
_cell_angle_beta 96.234
_cell_angle_gamma 90
_cell_formula_units_Z 8
_cell_length_a 6.2952
_cell_length_b 10.866
_cell_length_c 26.528
_cell_volume 1803.882
_citation_journal_id_ASTM EJSCE5
_cod_data_source_file silver2-3_172.cif
_cod_data_source_block Ag2P2S6Zn1
_cod_original_cell_volume 1803.881
_cod_original_formula_sum 'Ag2 P2 S6 Zn1'
_cod_database_code 4027816

loop_
_symmetry_equiv_pos_as_xyz
x,y,z
-x,y,-z+1/2
-x,-y,-z
x,-y,z-1/2
x+1/2,y+1/2,z
-x+1/2,y+1/2,-z+1/2
-x+1/2,-y+1/2,-z
x+1/2,-y+1/2,z-1/2

loop_
_atom_site_label
_atom_site_type_symbol
_atom_site_fract_x
_atom_site_fract_y
_atom_site_fract_z
_atom_site_occupancy
_atom_site_U_iso_or_equiv
S1 S-2 0.416 0.2862 0.5637 1 0.0
S6 S-2 0.8383 0.3042 0.68661 1 0.0
S4 S-2 0.2518 0.1064 0.69317 1 0.0
S2 S-2 0.8392 0.913 0.68775 1 0.0
Ag4 Ag+1 0.611 0.0928 0.56456 0.586 0.0
Ag3 Ag+1 0.6029 0.0855 0.55116 0.414 0.0
P1 P+4 0.6148 0.7589 0.58271 1 0.0
P2 P+4 0.6363 0.772 0.66702 1 0.0
Ag1 Ag+1 0.6475 0.1099 0.6989 0.325 0.0
S3 S-2 0.0024 0.0888 0.56248 1 0.0
Zn1 Zn+2 0.6164 0.43212 0.62582 1 0.0
Ag2 Ag+1 0.6377 0.1073 0.68278 0.675 0.0
S5 S-2 0.4068 0.893 0.55679 1 0.0
